data_7020674
loop_
_publ_author_name
'Lum, Regina'
'Zhang, Hu'
'Zhang, Wenhua'
'Bai, Shi-Qiang'
'Zhao, Jin'
'Hor, T. S. Andy'

_publ_section_title
;
 Trans [O=Re(V)-OH] core stabilised by chelating N-heterocyclic dicarbene
 ligands.
;
_journal_issue 4
_journal_name_full 'Dalton transactions (Cambridge, England : 2003)'
_journal_page_first 871
_journal_page_last 873
_journal_paper_doi 10.1039/c2dt31681a
_journal_volume 42
_journal_year 2013
_chemical_formula_sum 'C26 H41 F8.44 N8 O4.37 P1.41 Re1.59'
_chemical_formula_weight 1024.92
_chemical_name_systematic
;
?
;
_space_group_IT_number 4
_symmetry_cell_setting monoclinic
_symmetry_space_group_name_Hall 'P 2yb'
_symmetry_space_group_name_H-M 'P 1 21 1'
_atom_sites_solution_hydrogens geom
_atom_sites_solution_primary direct
_atom_sites_solution_secondary difmap
_audit_creation_method SHELXL-97
_cell_angle_alpha 90.00
_cell_angle_beta 110.328(3)
_cell_angle_gamma 90.00
_cell_formula_units_Z 2
_cell_length_a 9.0425(10)
_cell_length_b 17.8358(19)
_cell_length_c 11.7838(13)
_cell_measurement_reflns_used 944
_cell_measurement_temperature 293(2)
_cell_measurement_theta_max 27.31
_cell_measurement_theta_min 2.66
_cell_volume 1782.1(3)
_computing_cell_refinement 'Bruker SMART'
_computing_data_collection 'Bruker SMART'
_computing_data_reduction 'Bruker SAINT'
_computing_molecular_graphics 'Bruker SHELXTL'
_computing_publication_material 'Bruker SHELXTL'
_computing_structure_refinement 'SHELXL-97 (Sheldrick, 1997)'
_computing_structure_solution 'SHELXS-97 (Sheldrick, 1990)'
_diffrn_ambient_temperature 293(2)
_diffrn_measured_fraction_theta_full 1.000
_diffrn_measured_fraction_theta_max 1.000
_diffrn_measurement_device_type 'CCD area detector'
_diffrn_measurement_method 'phi and omega scans'
_diffrn_radiation_monochromator graphite
_diffrn_radiation_source 'fine-focus sealed tube'
_diffrn_radiation_type MoK\a
_diffrn_radiation_wavelength 0.71073
_diffrn_reflns_av_R_equivalents 0.0275
_diffrn_reflns_av_sigmaI/netI 0.0529
_diffrn_reflns_limit_h_max 10
_diffrn_reflns_limit_h_min -10
_diffrn_reflns_limit_k_max 20
_diffrn_reflns_limit_k_min -21
_diffrn_reflns_limit_l_max 6
_diffrn_reflns_limit_l_min -14
_diffrn_reflns_number 10532
_diffrn_reflns_theta_full 24.99
_diffrn_reflns_theta_max 24.99
_diffrn_reflns_theta_min 2.17
_exptl_absorpt_coefficient_mu 5.555
_exptl_absorpt_correction_T_max 0.4196
_exptl_absorpt_correction_T_min 0.1786
_exptl_absorpt_correction_type multi-scan
_exptl_absorpt_process_details 'Sadabs, (Sheldrick 2008)'
_exptl_crystal_colour ORANGE
_exptl_crystal_density_diffrn 1.931
_exptl_crystal_density_meas ?
_exptl_crystal_density_method 'not measured'
_exptl_crystal_description BLOCK
_exptl_crystal_F_000 1001
_exptl_crystal_size_max 0.50
_exptl_crystal_size_mid 0.34
_exptl_crystal_size_min 0.20
_refine_diff_density_max 1.662
_refine_diff_density_min -1.299
_refine_diff_density_rms 0.129
_refine_ls_abs_structure_details 'Flack H D (1983), Acta Cryst. A39, 876-881'
_refine_ls_abs_structure_Flack 0.107(13)
_refine_ls_extinction_method none
_refine_ls_goodness_of_fit_ref 1.270
_refine_ls_hydrogen_treatment mixed
_refine_ls_matrix_type full
_refine_ls_number_parameters 515
_refine_ls_number_reflns 6224
_refine_ls_number_restraints 126
_refine_ls_restrained_S_all 1.265
_refine_ls_R_factor_all 0.0450
_refine_ls_R_factor_gt 0.0444
_refine_ls_shift/su_max 0.001
_refine_ls_shift/su_mean 0.000
_refine_ls_structure_factor_coef Fsqd
_refine_ls_weighting_details 'calc w=1/[\s^2^(Fo^2^)+(0.0100P)^2^+7.7741P] where P=(Fo^2^+2Fc^2^)/3'
_refine_ls_weighting_scheme calc
_refine_ls_wR_factor_gt 0.1039
_refine_ls_wR_factor_ref 0.1042
_reflns_number_gt 6153
_reflns_number_total 6224
_reflns_threshold_expression >2sigma(I)
_cod_data_source_file c2dt31681a.txt
_cod_data_source_block b175
_cod_depositor_comments
;
The following automatic conversions were performed:

'_symmetry_cell_setting' value 'Monoclinic' changed to 'monoclinic'
according to /home/saulius/struct/CIF-dictionaries/cif_core.dic
dictionary named 'cif_core.dic' version 2.4.2 from
2011-04-26.

'_exptl_absorpt_correction_type' value 'Multi-scan'
changed to 'multi-scan' according to
/home/saulius/struct/CIF-dictionaries/cif_core.dic dictionary named
'cif_core.dic' version 2.4.2 from 2011-04-26.

Automatic conversion script
Id: cif_fix_values 1891 2012-01-12 08:04:46Z andrius 

The following automatic conversions were performed:

'_exptl_crystal_density_meas' value 'Not Measured' was changed to '?'
- the value is perceived as not measured.

Automatic conversion script
Id: cif_fix_values 3008 2015-01-20 13:52:24Z robertas 
;
_cod_original_sg_symbol_H-M P2(1)
_cod_database_code 7020674

loop_
_symmetry_equiv_pos_as_xyz
'x, y, z'
'-x, y+1/2, -z'

loop_
_atom_site_label
_atom_site_type_symbol
_atom_site_fract_x
_atom_site_fract_y
_atom_site_fract_z
_atom_site_U_iso_or_equiv
_atom_site_adp_type
_atom_site_occupancy
_atom_site_symmetry_multiplicity
_atom_site_calc_flag
_atom_site_refinement_flags
_atom_site_disorder_assembly
_atom_site_disorder_group
P1 P 0.1498(10) 0.5673(5) 0.8129(7) 0.0290(6) Uani 0.662(3) 1 d PD A 1
F1 F 0.1261(12) 0.4801(4) 0.7824(10) 0.097(5) Uani 0.662(3) 1 d PD A 1
F2 F 0.1327(11) 0.5827(6) 0.6766(7) 0.098(5) Uani 0.662(3) 1 d PD A 1
F3 F 0.1690(12) 0.6527(5) 0.8408(10) 0.098(5) Uani 0.662(3) 1 d PD A 1
F4 F 0.1778(19) 0.5493(7) 0.9491(8) 0.097(5) Uani 0.662(3) 1 d PD A 1
F5 F 0.3317(9) 0.5577(6) 0.8470(9) 0.093(5) Uani 0.662(3) 1 d PD A 1
F6 F -0.0369(9) 0.5752(5) 0.7751(9) 0.057(3) Uani 0.662(3) 1 d PD A 1
Re2 Re 0.1415(3) 0.57979(11) 0.83632(19) 0.0290(6) Uani 0.338(3) 1 d PD A 2
O3 O 0.2123(19) 0.5374(8) 0.9688(7) 0.029(3) Uani 0.338(3) 1 d PD A 2
O4 O -0.0526(4) 0.5838(9) 0.7934(15) 0.029(3) Uani 0.338(3) 1 d PD A 2
O5 O 0.2139(18) 0.6655(3) 0.8479(14) 0.029(3) Uani 0.338(3) 1 d PD A 2
O6 O 0.1919(18) 0.5322(6) 0.7353(11) 0.029(3) Uani 0.338(3) 1 d PD A 2
P2 P 0.8745(11) 0.2965(5) 0.7225(8) 0.0359(9) Uani 0.745(3) 1 d PD B 1
F7 F 0.8516(10) 0.2070(3) 0.6948(7) 0.051(3) Uani 0.745(3) 1 d PD B 1
F8 F 0.8634(8) 0.3116(4) 0.5871(6) 0.046(2) Uani 0.745(3) 1 d PD B 1
F9 F 0.9072(11) 0.3821(3) 0.7569(7) 0.052(2) Uani 0.745(3) 1 d PD B 1
F10 F 0.8925(11) 0.2796(5) 0.8618(5) 0.052(2) Uani 0.745(3) 1 d PD B 1
F11 F 1.0639(7) 0.2853(5) 0.7630(8) 0.059(3) Uani 0.745(3) 1 d PD B 1
F12 F 0.6899(7) 0.3061(4) 0.6885(7) 0.048(2) Uani 0.745(3) 1 d PD B 1
Re3 Re 0.8878(4) 0.28187(17) 0.7031(3) 0.0359(9) Uani 0.255(3) 1 d PD B 2
O7 O 0.807(4) 0.3204(16) 0.5684(13) 0.078(9) Uani 0.255(3) 1 d PD B 2
O8 O 0.840(4) 0.1923(5) 0.696(3) 0.078(9) Uani 0.255(3) 1 d PD B 2
O9 O 0.823(3) 0.3246(15) 0.801(2) 0.078(9) Uani 0.255(3) 1 d PD B 2
O10 O 1.0813(6) 0.2902(19) 0.747(3) 0.078(9) Uani 0.255(3) 1 d PD B 2
Re1 Re 0.52250(5) 0.42902(7) 0.27079(3) 0.03448(13) Uani 1 1 d . . .
O1 O 0.6988(7) 0.3752(4) 0.3257(6) 0.0276(14) Uani 1 1 d . . .
O2 O 0.3412(8) 0.4845(4) 0.2132(7) 0.0317(15) Uani 1 1 d D . .
H2A H 0.339(13) 0.527(3) 0.239(10) 0.038 Uiso 1 1 d D . .
N1 N 0.3805(10) 0.2630(5) 0.2858(8) 0.035(2) Uani 1 1 d . . .
N2 N 0.2632(10) 0.3197(5) 0.1185(9) 0.035(2) Uani 1 1 d U . .
N3 N 0.3810(9) 0.3874(5) -0.0024(8) 0.032(2) Uani 1 1 d . . .
N4 N 0.6234(8) 0.4113(4) 0.0331(7) 0.0261(19) Uani 1 1 d . . .
N5 N 0.4096(8) 0.4468(4) 0.5016(7) 0.0269(19) Uani 1 1 d . . .
N6 N 0.6541(9) 0.4725(5) 0.5402(7) 0.0266(18) Uani 1 1 d . . .
N7 N 0.7777(9) 0.5406(5) 0.4249(8) 0.0295(19) Uani 1 1 d . . .
N8 N 0.6667(10) 0.5947(5) 0.2535(8) 0.0333(18) Uani 1 1 d U . .
C1 C 0.3827(12) 0.3273(6) 0.2280(10) 0.034(2) Uani 1 1 d U . .
C2 C 0.2635(13) 0.2159(7) 0.2140(12) 0.046(3) Uani 1 1 d . . .
H2 H 0.2409 0.1682 0.2355 0.056 Uiso 1 1 calc R . .
C3 C 0.1895(12) 0.2497(6) 0.1103(11) 0.039(3) Uani 1 1 d . . .
H3 H 0.1059 0.2312 0.0454 0.047 Uiso 1 1 calc R . .
C4 C 0.2313(11) 0.3729(7) 0.0168(10) 0.039(3) Uani 1 1 d . . .
H4A H 0.1550 0.3517 -0.0558 0.047 Uiso 1 1 calc R . .
H4B H 0.1887 0.4193 0.0355 0.047 Uiso 1 1 calc R . .
C5 C 0.5124(10) 0.4115(4) 0.0863(9) 0.023(2) Uani 1 1 d . . .
C6 C 0.4069(12) 0.3706(6) -0.1074(9) 0.033(2) Uani 1 1 d . . .
H6 H 0.3340 0.3526 -0.1791 0.040 Uiso 1 1 calc R . .
C7 C 0.5617(12) 0.3861(5) -0.0844(10) 0.031(2) Uani 1 1 d . . .
H7 H 0.6159 0.3806 -0.1380 0.038 Uiso 1 1 calc R . .
C8 C 0.5034(14) 0.2406(6) 0.4005(10) 0.042(3) Uani 1 1 d . . .
H8 H 0.5504 0.2864 0.4441 0.050 Uiso 1 1 calc R . .
C9 C 0.6340(16) 0.1962(7) 0.3770(11) 0.051(3) Uani 1 1 d . . .
H9A H 0.5931 0.1488 0.3411 0.077 Uiso 1 1 calc R . .
H9B H 0.7188 0.1880 0.4521 0.077 Uiso 1 1 calc R . .
H9C H 0.6723 0.2239 0.3231 0.077 Uiso 1 1 calc R . .
C10 C 0.4301(18) 0.1966(7) 0.4799(12) 0.064(4) Uani 1 1 d . . .
H10A H 0.3342 0.2206 0.4779 0.096 Uiso 1 1 calc R . .
H10B H 0.5029 0.1953 0.5617 0.096 Uiso 1 1 calc R . .
H10C H 0.4075 0.1463 0.4497 0.096 Uiso 1 1 calc R . .
C11 C 0.7924(9) 0.4297(9) 0.0955(8) 0.0340(19) Uani 1 1 d . . .
H11 H 0.8014 0.4593 0.1677 0.041 Uiso 1 1 calc R . .
C12 C 0.8854(12) 0.3582(6) 0.1361(10) 0.040(3) Uani 1 1 d . . .
H12A H 0.8431 0.3306 0.1878 0.059 Uiso 1 1 calc R . .
H12B H 0.9938 0.3703 0.1798 0.059 Uiso 1 1 calc R . .
H12C H 0.8785 0.3284 0.0667 0.059 Uiso 1 1 calc R . .
C13 C 0.8533(14) 0.4776(7) 0.0126(12) 0.052(3) Uani 1 1 d . . .
H13A H 0.8676 0.4465 -0.0492 0.079 Uiso 1 1 calc R . .
H13B H 0.9522 0.5000 0.0596 0.079 Uiso 1 1 calc R . .
H13C H 0.7781 0.5163 -0.0242 0.079 Uiso 1 1 calc R . .
C14 C 0.5239(11) 0.4473(5) 0.4527(8) 0.029(2) Uani 1 1 d . . .
C15 C 0.4701(11) 0.4732(5) 0.6223(8) 0.028(2) Uani 1 1 d . . .
H15 H 0.4143 0.4791 0.6748 0.033 Uiso 1 1 calc R . .
C16 C 0.6233(12) 0.4882(5) 0.6465(9) 0.029(2) Uani 1 1 d . . .
H16 H 0.6950 0.5057 0.7192 0.035 Uiso 1 1 calc R . .
C17 C 0.8033(11) 0.4858(6) 0.5238(10) 0.035(2) Uani 1 1 d . . .
H17A H 0.8439 0.4393 0.5036 0.042 Uiso 1 1 calc R . .
H17B H 0.8796 0.5052 0.5980 0.042 Uiso 1 1 calc R . .
C18 C 0.6633(12) 0.5319(6) 0.3144(10) 0.029(2) Uani 1 1 d . . .
C19 C 0.8511(12) 0.6081(6) 0.4338(11) 0.037(2) Uani 1 1 d . . .
H19 H 0.9321 0.6269 0.5004 0.044 Uiso 1 1 calc R . .
C20 C 0.7818(13) 0.6422(6) 0.3257(11) 0.039(3) Uani 1 1 d . . .
H20 H 0.8072 0.6893 0.3039 0.047 Uiso 1 1 calc R . .
C21 C 0.2445(9) 0.4283(9) 0.4399(8) 0.0349(19) Uani 1 1 d . . .
H21 H 0.2363 0.4005 0.3663 0.042 Uiso 1 1 calc R . .
C22 C 0.1458(12) 0.4985(7) 0.4026(10) 0.041(3) Uani 1 1 d . . .
H22A H 0.1487 0.5259 0.4734 0.062 Uiso 1 1 calc R . .
H22B H 0.0388 0.4850 0.3569 0.062 Uiso 1 1 calc R . .
H22C H 0.1872 0.5292 0.3536 0.062 Uiso 1 1 calc R . .
C23 C 0.1849(14) 0.3777(7) 0.5190(12) 0.049(3) Uani 1 1 d . . .
H23A H 0.2521 0.3346 0.5432 0.074 Uiso 1 1 calc R . .
H23B H 0.0793 0.3618 0.4741 0.074 Uiso 1 1 calc R . .
H23C H 0.1857 0.4049 0.5896 0.074 Uiso 1 1 calc R . .
C24 C 0.5497(13) 0.6155(6) 0.1347(9) 0.036(2) Uani 1 1 d U . .
H24 H 0.4990 0.5698 0.0929 0.043 Uiso 1 1 calc R . .
C25 C 0.4253(15) 0.6653(6) 0.1542(11) 0.048(3) Uani 1 1 d . . .
H25A H 0.3756 0.6393 0.2026 0.072 Uiso 1 1 calc R . .
H25B H 0.3476 0.6779 0.0773 0.072 Uiso 1 1 calc R . .
H25C H 0.4737 0.7104 0.1949 0.072 Uiso 1 1 calc R . .
C26 C 0.6348(17) 0.6542(7) 0.0587(12) 0.053(3) Uani 1 1 d . . .
H26A H 0.6700 0.7029 0.0917 0.080 Uiso 1 1 calc R . .
H26B H 0.5637 0.6593 -0.0232 0.080 Uiso 1 1 calc R . .
H26C H 0.7240 0.6245 0.0599 0.080 Uiso 1 1 calc R . .

loop_
_atom_site_aniso_label
_atom_site_aniso_U_11
_atom_site_aniso_U_22
_atom_site_aniso_U_33
_atom_site_aniso_U_23
_atom_site_aniso_U_13
_atom_site_aniso_U_12
P1 0.0303(7) 0.0257(10) 0.0374(12) -0.0047(7) 0.0198(7) 0.0015(6)
F1 0.103(12) 0.079(10) 0.100(11) -0.008(9) 0.022(9) 0.018(8)
F2 0.091(10) 0.135(14) 0.065(8) -0.007(9) 0.022(8) -0.045(10)
F3 0.086(11) 0.089(12) 0.110(13) 0.006(10) 0.024(10) -0.005(8)
F4 0.071(10) 0.108(13) 0.099(12) 0.029(10) 0.012(9) 0.005(9)
F5 0.063(8) 0.152(15) 0.065(8) 0.012(9) 0.023(7) -0.004(9)
F6 0.048(6) 0.060(8) 0.038(6) -0.033(6) -0.017(5) -0.008(6)
Re2 0.0303(7) 0.0257(10) 0.0374(12) -0.0047(7) 0.0198(7) 0.0015(6)
O3 0.040(7) 0.017(5) 0.043(7) -0.004(5) 0.031(6) -0.015(5)
O4 0.040(7) 0.017(5) 0.043(7) -0.004(5) 0.031(6) -0.015(5)
O5 0.040(7) 0.017(5) 0.043(7) -0.004(5) 0.031(6) -0.015(5)
O6 0.040(7) 0.017(5) 0.043(7) -0.004(5) 0.031(6) -0.015(5)
P2 0.0257(10) 0.0389(17) 0.0442(17) -0.0010(11) 0.0133(8) 0.0051(10)
F7 0.069(7) 0.033(5) 0.056(6) 0.007(4) 0.029(5) -0.005(4)
F8 0.045(6) 0.043(5) 0.060(6) 0.011(4) 0.030(5) -0.002(4)
F9 0.061(6) 0.032(5) 0.060(6) -0.007(4) 0.018(5) 0.011(4)
F10 0.057(5) 0.061(6) 0.045(5) 0.002(5) 0.025(5) 0.010(5)
F11 0.044(6) 0.044(6) 0.102(10) -0.003(6) 0.042(6) 0.022(5)
F12 0.033(4) 0.057(6) 0.060(6) 0.003(4) 0.022(4) 0.007(4)
Re3 0.0257(10) 0.0389(17) 0.0442(17) -0.0010(11) 0.0133(8) 0.0051(10)
O7 0.046(13) 0.066(15) 0.12(2) -0.056(15) 0.021(14) -0.008(11)
O8 0.046(13) 0.066(15) 0.12(2) -0.056(15) 0.021(14) -0.008(11)
O9 0.046(13) 0.066(15) 0.12(2) -0.056(15) 0.021(14) -0.008(11)
O10 0.046(13) 0.066(15) 0.12(2) -0.056(15) 0.021(14) -0.008(11)
Re1 0.0448(2) 0.03255(19) 0.0384(2) -0.0107(2) 0.03007(16) -0.0174(2)
O1 0.031(3) 0.027(4) 0.030(4) -0.002(3) 0.018(3) 0.001(3)
O2 0.037(4) 0.025(4) 0.043(4) -0.003(3) 0.025(3) 0.003(3)
N1 0.041(5) 0.032(5) 0.045(5) -0.004(4) 0.031(4) -0.005(4)
N2 0.037(5) 0.031(5) 0.049(5) -0.004(4) 0.029(4) -0.001(4)
N3 0.027(4) 0.031(5) 0.046(5) -0.001(4) 0.021(4) 0.000(3)
N4 0.027(4) 0.020(5) 0.039(4) 0.001(3) 0.021(4) 0.002(3)
N5 0.028(4) 0.026(5) 0.031(4) 0.002(3) 0.015(3) 0.003(3)
N6 0.022(4) 0.030(5) 0.030(5) 0.002(3) 0.011(4) 0.003(3)
N7 0.024(4) 0.033(5) 0.041(5) -0.002(4) 0.023(4) -0.004(3)
N8 0.038(4) 0.027(5) 0.047(5) -0.006(4) 0.029(4) -0.003(3)
C1 0.040(5) 0.032(6) 0.046(5) -0.008(5) 0.038(4) -0.003(4)
C2 0.045(6) 0.036(6) 0.073(9) -0.024(6) 0.039(7) -0.013(5)
C3 0.031(5) 0.038(6) 0.056(7) -0.015(6) 0.025(6) -0.009(5)
C4 0.019(5) 0.050(7) 0.053(7) -0.005(5) 0.019(5) 0.000(4)
C5 0.026(4) 0.012(5) 0.037(5) 0.000(3) 0.021(4) 0.001(3)
C6 0.035(5) 0.031(5) 0.028(5) -0.004(4) 0.004(5) -0.002(4)
C7 0.041(6) 0.020(5) 0.044(6) -0.001(4) 0.028(5) 0.002(4)
C8 0.061(7) 0.030(6) 0.044(6) -0.003(5) 0.030(6) -0.011(5)
C9 0.075(9) 0.038(7) 0.053(7) -0.002(5) 0.038(7) 0.002(6)
C10 0.116(12) 0.043(8) 0.051(8) -0.003(6) 0.053(9) -0.032(7)
C11 0.030(4) 0.041(5) 0.040(5) -0.001(7) 0.023(4) -0.006(6)
C12 0.029(5) 0.050(7) 0.044(6) -0.004(5) 0.017(5) 0.002(5)
C13 0.042(6) 0.059(8) 0.077(9) 0.000(7) 0.047(7) -0.004(5)
C14 0.030(5) 0.031(7) 0.024(5) 0.002(4) 0.007(4) 0.008(4)
C15 0.028(5) 0.033(6) 0.023(5) 0.002(4) 0.011(4) 0.004(4)
C16 0.033(5) 0.026(5) 0.029(5) -0.002(4) 0.012(5) 0.003(4)
C17 0.028(5) 0.037(6) 0.047(7) -0.004(5) 0.020(5) 0.001(4)
C18 0.035(5) 0.019(5) 0.047(6) -0.001(4) 0.031(5) -0.010(4)
C19 0.036(5) 0.026(5) 0.060(7) -0.006(5) 0.031(6) 0.003(4)
C20 0.049(6) 0.018(5) 0.072(8) -0.009(5) 0.047(7) -0.004(4)
C21 0.031(4) 0.035(5) 0.043(5) -0.013(7) 0.019(4) -0.004(6)
C22 0.028(5) 0.058(7) 0.041(6) -0.013(5) 0.015(5) 0.009(5)
C23 0.041(6) 0.053(7) 0.063(8) -0.003(6) 0.030(6) -0.011(5)
C24 0.052(6) 0.028(5) 0.037(5) 0.004(4) 0.027(4) -0.007(5)
C25 0.078(8) 0.027(6) 0.049(7) 0.010(5) 0.035(7) 0.014(5)
C26 0.087(9) 0.031(6) 0.061(8) -0.007(5) 0.050(8) -0.016(6)

loop_
_atom_type_symbol
_atom_type_description
_atom_type_scat_dispersion_real
_atom_type_scat_dispersion_imag
_atom_type_scat_source
C C 0.0033 0.0016 'International Tables Vol C Tables 4.2.6.8 and 6.1.1.4'
H H 0.0000 0.0000 'International Tables Vol C Tables 4.2.6.8 and 6.1.1.4'
N N 0.0061 0.0033 'International Tables Vol C Tables 4.2.6.8 and 6.1.1.4'
O O 0.0106 0.0060 'International Tables Vol C Tables 4.2.6.8 and 6.1.1.4'
F F 0.0171 0.0103 'International Tables Vol C Tables 4.2.6.8 and 6.1.1.4'
P P 0.1023 0.0942 'International Tables Vol C Tables 4.2.6.8 and 6.1.1.4'
Re Re -1.0185 7.2310 'International Tables Vol C Tables 4.2.6.8 and 6.1.1.4'

loop_
_geom_angle_atom_site_label_1
_geom_angle_atom_site_label_2
_geom_angle_atom_site_label_3
_geom_angle
F3 P1 F5 91.3(5)
F3 P1 F4 91.0(5)
F5 P1 F4 86.2(8)
F3 P1 F2 90.5(5)
F5 P1 F2 90.2(5)
F4 P1 F2 176.1(8)
F3 P1 F1 178.7(7)
F5 P1 F1 89.9(5)
F4 P1 F1 89.6(5)
F2 P1 F1 89.0(5)
F3 P1 F6 90.2(5)
F5 P1 F6 178.3(7)
F4 P1 F6 94.8(8)
F2 P1 F6 88.9(5)
F1 P1 F6 88.6(5)
O5 Re2 O6 109.6(2)
O5 Re2 O3 109.5(2)
O6 Re2 O3 109.5(2)
O5 Re2 O4 109.5(2)
O6 Re2 O4 109.4(2)
O3 Re2 O4 109.4(2)
F9 P2 F12 92.7(6)
F9 P2 F8 92.0(6)
F12 P2 F8 92.0(5)
F9 P2 F10 88.6(6)
F12 P2 F10 90.1(6)
F8 P2 F10 177.8(7)
F9 P2 F11 87.6(6)
F12 P2 F11 177.5(8)
F8 P2 F11 90.5(5)
F10 P2 F11 87.4(7)
F9 P2 F7 176.1(8)
F12 P2 F7 90.4(5)
F8 P2 F7 90.3(4)
F10 P2 F7 89.0(5)
F11 P2 F7 89.2(4)
O7 Re3 O9 109.5(2)
O7 Re3 O8 109.5(2)
O9 Re3 O8 109.5(2)
O7 Re3 O10 109.5(2)
O9 Re3 O10 109.4(2)
O8 Re3 O10 109.5(2)
O1 Re1 O2 179.6(3)
O1 Re1 C14 91.4(3)
O2 Re1 C14 89.0(3)
O1 Re1 C5 90.4(3)
O2 Re1 C5 89.2(3)
C14 Re1 C5 178.0(4)
O1 Re1 C1 90.5(3)
O2 Re1 C1 89.5(4)
C14 Re1 C1 99.1(4)
C5 Re1 C1 80.1(3)
O1 Re1 C18 89.6(4)
O2 Re1 C18 90.4(3)
C14 Re1 C18 80.7(4)
C5 Re1 C18 100.1(3)
C1 Re1 C18 179.8(4)
C1 N1 C2 110.7(10)
C1 N1 C8 123.9(9)
C2 N1 C8 124.6(10)
C1 N2 C3 110.7(9)
C1 N2 C4 124.6(9)
C3 N2 C4 124.2(10)
C5 N3 C6 112.9(8)
C5 N3 C4 123.1(8)
C6 N3 C4 123.7(9)
C5 N4 C7 111.1(8)
C5 N4 C11 124.7(8)
C7 N4 C11 124.0(7)
C14 N5 C15 110.0(7)
C14 N5 C21 126.5(8)
C15 N5 C21 123.3(7)
C14 N6 C16 111.1(8)
C14 N6 C17 124.1(8)
C16 N6 C17 124.7(8)
C19 N7 C18 111.3(9)
C19 N7 C17 125.9(9)
C18 N7 C17 122.5(8)
C18 N8 C20 109.6(9)
C18 N8 C24 125.2(8)
C20 N8 C24 124.5(9)
N1 C1 N2 104.3(9)
N1 C1 Re1 135.2(8)
N2 C1 Re1 120.5(7)
C3 C2 N1 108.8(11)
C2 C3 N2 105.6(10)
N3 C4 N2 107.9(8)
N3 C5 N4 103.5(8)
N3 C5 Re1 122.8(6)
N4 C5 Re1 133.2(7)
C7 C6 N3 105.2(9)
C6 C7 N4 107.3(9)
N1 C8 C9 111.0(9)
N1 C8 C10 110.4(10)
C9 C8 C10 111.7(10)
N4 C11 C12 109.5(11)
N4 C11 C13 110.0(8)
C12 C11 C13 112.8(8)
N6 C14 N5 105.8(8)
N6 C14 Re1 120.8(7)
N5 C14 Re1 133.0(7)
C16 C15 N5 106.9(8)
C15 C16 N6 106.3(9)
N6 C17 N7 108.4(8)
N8 C18 N7 105.5(8)
N8 C18 Re1 134.1(8)
N7 C18 Re1 120.4(7)
C20 C19 N7 105.7(10)
C19 C20 N8 107.9(10)
N5 C21 C22 111.0(11)
N5 C21 C23 110.4(8)
C22 C21 C23 111.7(8)
N8 C24 C25 109.2(9)
N8 C24 C26 109.1(9)
C25 C24 C26 112.1(9)

loop_
_geom_bond_atom_site_label_1
_geom_bond_atom_site_label_2
_geom_bond_distance
P1 F3 1.555(10)
P1 F5 1.561(10)
P1 F4 1.569(11)
P1 F2 1.584(10)
P1 F1 1.594(10)
P1 F6 1.595(10)
Re2 O5 1.649(2)
Re2 O6 1.650(2)
Re2 O3 1.650(2)
Re2 O4 1.651(2)
P2 F9 1.582(9)
P2 F12 1.585(10)
P2 F8 1.586(10)
P2 F10 1.620(10)
P2 F11 1.623(10)
P2 F7 1.627(10)
Re3 O7 1.650(2)
Re3 O9 1.650(2)
Re3 O8 1.650(2)
Re3 O10 1.650(2)
Re1 O1 1.779(6)
Re1 O2 1.831(7)
Re1 C14 2.164(9)
Re1 C5 2.167(9)
Re1 C1 2.168(11)
Re1 C18 2.190(10)
N1 C1 1.338(14)
N1 C2 1.386(14)
N1 C8 1.476(14)
N2 C1 1.372(15)
N2 C3 1.402(14)
N2 C4 1.477(15)
N3 C5 1.351(12)
N3 C6 1.370(13)
N3 C4 1.471(12)
N4 C5 1.357(10)
N4 C7 1.375(13)
N4 C11 1.484(11)
N5 C14 1.347(12)
N5 C15 1.416(12)
N5 C21 1.453(11)
N6 C14 1.344(12)
N6 C16 1.402(13)
N6 C17 1.448(12)
N7 C19 1.361(13)
N7 C18 1.362(13)
N7 C17 1.476(13)
N8 C18 1.336(13)
N8 C20 1.382(14)
N8 C24 1.480(14)
C2 C3 1.318(17)
C6 C7 1.359(14)
C8 C9 1.525(16)
C8 C10 1.538(15)
C11 C12 1.510(17)
C11 C13 1.537(15)
C15 C16 1.341(14)
C19 C20 1.353(16)
C21 C22 1.512(17)
C21 C23 1.524(16)
C24 C25 1.512(15)
C24 C26 1.532(14)
